data_7045729
loop_
_publ_author_name
'Tsurusaki, Akihiro'
'Ura, Rikako'
'Kamikawa, Ken'

_publ_section_title
;
 1,1'-Binaphthyl-substituted diphosphene: synthesis, structures, and
 chiral optical properties.
;
_journal_issue 13
_journal_name_full 'Dalton transactions (Cambridge, England : 2003)'
_journal_page_first 4437
_journal_page_last 4441
_journal_paper_doi 10.1039/c8dt00441b
_journal_volume 47
_journal_year 2018
_chemical_formula_moiety 'C39 H44 P2, C3.50 H4'
_chemical_formula_sum 'C42.5 H48 P2'
_chemical_formula_weight 620.75
_chemical_properties_physical Air-sensitive,Moisture-sensitive
_chemical_temperature_decomposition 440.15
_space_group_crystal_system triclinic
_space_group_IT_number 2
_space_group_name_Hall '-P 1'
_space_group_name_H-M_alt 'P -1'
_symmetry_space_group_name_Hall '-P 1'
_symmetry_space_group_name_H-M 'P -1'
_atom_sites_solution_hydrogens geom
_audit_creation_method SHELXL-2014/7
_audit_update_record
;
2017-12-14 deposited with the CCDC.
2018-02-26 downloaded from the CCDC.
;
_cell_angle_alpha 111.2151(18)
_cell_angle_beta 97.790(2)
_cell_angle_gamma 113.0868(12)
_cell_formula_units_Z 2
_cell_length_a 11.005(3)
_cell_length_b 13.932(3)
_cell_length_c 13.967(3)
_cell_measurement_reflns_used 5686
_cell_measurement_temperature 103(2)
_cell_measurement_theta_max 27.4816
_cell_measurement_theta_min 3.1065
_cell_volume 1737.7(7)
_computing_cell_refinement 'CrystalClear (Rigaku Inc., 2008)'
_computing_data_collection 'CrystalClear (Rigaku Inc., 2008)'
_computing_data_reduction 'CrystalClear (Rigaku Inc., 2008)'
_computing_molecular_graphics '<i>ORTEP-3</i> (Farrugia, 1997)'
_computing_publication_material '<i>SHELXL-2014/7</i> and <i>Yadokari-XG 2009</i> (Kabuto <i>et al.</i>, 2009)'
_computing_structure_refinement 'SHELXL-2014/7 (Sheldrick, 2014)'
_computing_structure_solution 'SIR2014 (Giacovazzo <i>et al.</i>, 2015)'
_diffrn_ambient_temperature 103(2)
_diffrn_detector_area_resol_mean 28.5714
_diffrn_measured_fraction_theta_full 0.992
_diffrn_measured_fraction_theta_max 0.990
_diffrn_measurement_device_type 'Saturn724+ (4x4 bin mode)'
_diffrn_measurement_method dtprofit.ref
_diffrn_radiation_detector CCD
_diffrn_radiation_monochromator Confocal
_diffrn_radiation_type MoK\a
_diffrn_radiation_wavelength 0.71075
_diffrn_reflns_av_R_equivalents 0.0229
_diffrn_reflns_av_unetI/netI 0.0286
_diffrn_reflns_Laue_measured_fraction_full 0.992
_diffrn_reflns_Laue_measured_fraction_max 0.990
_diffrn_reflns_limit_h_max 14
_diffrn_reflns_limit_h_min -14
_diffrn_reflns_limit_k_max 18
_diffrn_reflns_limit_k_min -18
_diffrn_reflns_limit_l_max 18
_diffrn_reflns_limit_l_min -18
_diffrn_reflns_number 21401
_diffrn_reflns_point_group_measured_fraction_full 0.992
_diffrn_reflns_point_group_measured_fraction_max 0.990
_diffrn_reflns_theta_full 25.242
_diffrn_reflns_theta_max 27.482
_diffrn_reflns_theta_min 3.018
_diffrn_source 'Rotating Anode'
_exptl_absorpt_coefficient_mu 0.154
_exptl_absorpt_correction_T_max 1.0000
_exptl_absorpt_correction_T_min 0.9582
_exptl_absorpt_correction_type multi-scan
_exptl_crystal_colour Yellow
_exptl_crystal_density_diffrn 1.186
_exptl_crystal_description Prism
_exptl_crystal_F_000 666
_exptl_crystal_size_max 0.210
_exptl_crystal_size_mid 0.190
_exptl_crystal_size_min 0.110
_refine_diff_density_max 0.763
_refine_diff_density_min -0.418
_refine_diff_density_rms 0.050
_refine_ls_extinction_method none
_refine_ls_goodness_of_fit_ref 1.066
_refine_ls_hydrogen_treatment constr
_refine_ls_matrix_type full
_refine_ls_number_parameters 397
_refine_ls_number_reflns 7889
_refine_ls_number_restraints 0
_refine_ls_restrained_S_all 1.066
_refine_ls_R_factor_all 0.0461
_refine_ls_R_factor_gt 0.0378
_refine_ls_shift/su_max 0.001
_refine_ls_shift/su_mean 0.000
_refine_ls_structure_factor_coef Fsqd
_refine_ls_weighting_details 'w=1/[\s^2^(Fo^2^)+(0.0596P)^2^+0.4001P] where P=(Fo^2^+2Fc^2^)/3'
_refine_ls_weighting_scheme calc
_refine_ls_wR_factor_gt 0.0999
_refine_ls_wR_factor_ref 0.1054
_reflns_Friedel_coverage 0.000
_reflns_number_gt 6470
_reflns_number_total 7889
_reflns_threshold_expression 'I > 2\s(I)'
_cod_data_source_file c8dt00441b2.cif
_cod_data_source_block compound_rac-1
_cod_depositor_comments
;
The following automatic conversions were performed:

'_chemical_melting_point' tag was changed to
'_chemical_temperature_decomposition' since the value had been given
as '167 \%C, decomp.'. The value '167 \%C, decomp.' was changed to
'440.15' - it was converted from degrees Celsius(C) to Kelvins(K).

'_exptl_absorpt_correction_type' value 'Multi-scan' changed to
'multi-scan' according to
/home/data/users/saulius/crontab/automatic-downloads/rss-feeds/RSC/lib/dictionaries/cif_core.dic
dictionary named 'cif_core.dic' version 2.4.2 from 2011-04-26.

Automatic conversion script
Id: cif_fix_values 4973 2017-02-22 13:04:09Z antanas 

 Adding full bibliography for 7045729--7045730.cif.
;
_cod_original_formula_sum 'C42.50 H48 P2'
_cod_database_code 7045729
_shelx_shelxl_version_number 2014/7
_shelx_space_group_comment
;
The symmetry employed for this shelxl refinement is uniquely defined
by the following loop, which should always be used as a source of
symmetry information in preference to the above space-group names.
They are only intended as comments.
;
_shelx_estimated_absorpt_t_min 0.968
_shelx_estimated_absorpt_t_max 0.983

loop_
_space_group_symop_operation_xyz
'x, y, z'
'-x, -y, -z'

loop_
_atom_site_label
_atom_site_type_symbol
_atom_site_fract_x
_atom_site_fract_y
_atom_site_fract_z
_atom_site_U_iso_or_equiv
_atom_site_adp_type
_atom_site_occupancy
_atom_site_site_symmetry_order
_atom_site_calc_flag
_atom_site_refinement_flags_posn
_atom_site_refinement_flags_adp
_atom_site_refinement_flags_occupancy
_atom_site_disorder_assembly
_atom_site_disorder_group
P2 P 0.14052(3) 0.81161(3) 0.20885(3) 0.01471(9) Uani 1 1 d . . . . .
P1 P 0.20213(3) 0.90861(3) 0.37238(3) 0.01417(9) Uani 1 1 d . . . . .
C2 C 0.12137(13) 1.00353(11) 0.37558(10) 0.0132(2) Uani 1 1 d . . . . .
C22 C 0.21612(13) 0.71109(10) 0.19387(10) 0.0125(2) Uani 1 1 d . . . . .
C1 C 0.20656(13) 1.11896(11) 0.39953(10) 0.0135(2) Uani 1 1 d . . . . .
C24 C 0.20361(13) 0.53073(11) 0.18678(10) 0.0143(2) Uani 1 1 d . . . . .
H24 H 0.1523 0.4567 0.1848 0.017 Uiso 1 1 calc R U . . .
C5 C 0.00528(13) 1.15508(11) 0.39520(10) 0.0156(3) Uani 1 1 d . . . . .
C23 C 0.13736(13) 0.59810(11) 0.18850(10) 0.0133(2) Uani 1 1 d . . . . .
C26 C 0.41120(13) 0.67111(11) 0.18457(10) 0.0144(2) Uani 1 1 d . . . . .
H26 H 0.5036 0.6948 0.1818 0.017 Uiso 1 1 calc R U . . .
C19 C 0.32997(13) 1.14776(11) 0.23009(10) 0.0153(3) Uani 1 1 d . . . . .
H19 H 0.2314 1.1104 0.2131 0.018 Uiso 1 1 calc R U . . .
C25 C 0.34082(13) 0.56606(11) 0.18778(10) 0.0139(2) Uani 1 1 d . . . . .
C29 C 0.40612(14) 0.48667(11) 0.18661(11) 0.0174(3) Uani 1 1 d . . . . .
C13 C 0.59467(14) 1.25210(11) 0.53837(11) 0.0172(3) Uani 1 1 d . . . . .
H13 H 0.6540 1.2715 0.6061 0.021 Uiso 1 1 calc R U . . .
C3 C -0.02422(13) 0.96220(11) 0.36330(10) 0.0146(2) Uani 1 1 d . . . . .
C4 C -0.07782(13) 1.03755(11) 0.37315(10) 0.0165(3) Uani 1 1 d . . . . .
H4 H -0.1743 1.0099 0.3649 0.020 Uiso 1 1 calc R U . . .
C10 C 0.15008(13) 1.19779(11) 0.41009(10) 0.0146(3) Uani 1 1 d . . . . .
C27 C 0.35281(13) 0.74449(10) 0.18526(10) 0.0125(2) Uani 1 1 d . . . . .
C12 C 0.44875(14) 1.19839(11) 0.51557(11) 0.0165(3) Uani 1 1 d . . . . .
H12 H 0.4110 1.1838 0.5692 0.020 Uiso 1 1 calc R U . . .
C20 C 0.41648(12) 1.18579(10) 0.33560(10) 0.0130(2) Uani 1 1 d . . . . .
C15 C 0.56397(13) 1.24275(10) 0.35959(10) 0.0143(2) Uani 1 1 d . . . . .
C14 C 0.65104(13) 1.27628(11) 0.46310(11) 0.0162(3) Uani 1 1 d . . . . .
H14 H 0.7496 1.3160 0.4804 0.019 Uiso 1 1 calc R U . . .
C11 C 0.35984(13) 1.16669(10) 0.41747(10) 0.0133(2) Uani 1 1 d . . . . .
C6 C -0.05288(15) 1.23116(12) 0.40353(11) 0.0200(3) Uani 1 1 d . . . . .
H6 H -0.1500 1.2027 0.3927 0.024 Uiso 1 1 calc R U . . .
C18 C 0.38718(14) 1.16441(11) 0.15265(11) 0.0175(3) Uani 1 1 d . . . . .
H18 H 0.3280 1.1369 0.0819 0.021 Uiso 1 1 calc R U . . .
C16 C 0.61944(14) 1.26107(11) 0.27806(11) 0.0179(3) Uani 1 1 d . . . . .
H16 H 0.7177 1.3010 0.2940 0.021 Uiso 1 1 calc R U . . .
C9 C 0.23323(14) 1.31733(11) 0.43636(11) 0.0193(3) Uani 1 1 d . . . . .
H9 H 0.3307 1.3479 0.4482 0.023 Uiso 1 1 calc R U . . .
C17 C 0.53337(14) 1.22205(12) 0.17697(11) 0.0199(3) Uani 1 1 d . . . . .
H17 H 0.5721 1.2338 0.1228 0.024 Uiso 1 1 calc R U . . .
C30 C 0.44712(13) 0.85761(11) 0.17858(10) 0.0146(3) Uani 1 1 d . . . . .
C28 C -0.01683(13) 0.54384(11) 0.18658(10) 0.0158(3) Uani 1 1 d . . . . .
C39 C 0.52302(13) 0.96159(11) 0.29301(11) 0.0188(3) Uani 1 1 d . . . . .
H39 H 0.5881 1.0309 0.2887 0.028 Uiso 1 1 calc R U . . .
H39A H 0.5748 0.9423 0.3392 0.028 Uiso 1 1 calc R U . . .
H39B H 0.4545 0.9779 0.3241 0.028 Uiso 1 1 calc R U . . .
C37 C 0.56098(14) 0.84499(12) 0.12962(12) 0.0198(3) Uani 1 1 d . . . . .
H37 H 0.5177 0.7727 0.0611 0.030 Uiso 1 1 calc R U . . .
H37A H 0.6284 0.8420 0.1805 0.030 Uiso 1 1 calc R U . . .
H37B H 0.6092 0.9123 0.1162 0.030 Uiso 1 1 calc R U . . .
C32 C -0.02289(14) 0.59198(12) 0.30284(11) 0.0199(3) Uani 1 1 d . . . . .
H32 H 0.0170 0.6774 0.3345 0.030 Uiso 1 1 calc R U . . .
H32A H 0.0307 0.5720 0.3470 0.030 Uiso 1 1 calc R U . . .
H32B H -0.1202 0.5573 0.3011 0.030 Uiso 1 1 calc R U . . .
C21 C -0.11963(14) 0.83805(11) 0.33968(11) 0.0191(3) Uani 1 1 d . . . . .
H21 H -0.2090 0.8311 0.3488 0.029 Uiso 1 1 calc R U . . .
H21A H -0.0763 0.8177 0.3900 0.029 Uiso 1 1 calc R U . . .
H21B H -0.1356 0.7846 0.2649 0.029 Uiso 1 1 calc R U . . .
C38 C 0.36646(14) 0.88673(12) 0.10460(11) 0.0198(3) Uani 1 1 d . . . . .
H38 H 0.3028 0.9094 0.1377 0.030 Uiso 1 1 calc R U . . .
H38A H 0.3126 0.8177 0.0338 0.030 Uiso 1 1 calc R U . . .
H38B H 0.4325 0.9516 0.0951 0.030 Uiso 1 1 calc R U . . .
C34 C 0.38061(16) 0.44625(13) 0.27385(12) 0.0244(3) Uani 1 1 d . . . . .
H34 H 0.4283 0.4003 0.2761 0.037 Uiso 1 1 calc R U . . .
H34A H 0.2802 0.3978 0.2566 0.037 Uiso 1 1 calc R U . . .
H34B H 0.4170 0.5148 0.3447 0.037 Uiso 1 1 calc R U . . .
C7 C 0.02986(15) 1.34533(12) 0.42708(12) 0.0229(3) Uani 1 1 d . . . . .
H7 H -0.0103 1.3953 0.4315 0.028 Uiso 1 1 calc R U . . .
C8 C 0.17432(15) 1.38909(12) 0.44475(12) 0.0231(3) Uani 1 1 d . . . . .
H8 H 0.2313 1.4689 0.4626 0.028 Uiso 1 1 calc R U . . .
C33 C -0.08400(14) 0.40950(12) 0.14148(13) 0.0245(3) Uani 1 1 d . . . . .
H33 H -0.1837 0.3772 0.1334 0.037 Uiso 1 1 calc R U . . .
H33A H -0.0385 0.3904 0.1918 0.037 Uiso 1 1 calc R U . . .
H33B H -0.0726 0.3756 0.0706 0.037 Uiso 1 1 calc R U . . .
C31 C -0.11090(14) 0.56345(12) 0.11203(11) 0.0210(3) Uani 1 1 d . . . . .
H31 H -0.2083 0.5200 0.1071 0.032 Uiso 1 1 calc R U . . .
H31A H -0.1017 0.5356 0.0395 0.032 Uiso 1 1 calc R U . . .
H31B H -0.0826 0.6472 0.1420 0.032 Uiso 1 1 calc R U . . .
C35 C 0.33793(19) 0.38044(14) 0.07457(13) 0.0329(4) Uani 1 1 d . . . . .
H35 H 0.3551 0.4067 0.0191 0.049 Uiso 1 1 calc R U . . .
H35A H 0.2371 0.3383 0.0605 0.049 Uiso 1 1 calc R U . . .
H35B H 0.3778 0.3282 0.0722 0.049 Uiso 1 1 calc R U . . .
C36 C 0.56373(16) 0.54893(15) 0.20955(17) 0.0363(4) Uani 1 1 d . . . . .
H36 H 0.6014 0.4966 0.2127 0.054 Uiso 1 1 calc R U . . .
H36A H 0.6075 0.6200 0.2792 0.054 Uiso 1 1 calc R U . . .
H36B H 0.5834 0.5701 0.1515 0.054 Uiso 1 1 calc R U . . .
C40 C 0.0262(3) 0.9595(2) -0.04025(18) 0.0253(6) Uiso 0.5 1 d G . P A -1
C41 C 0.0270(2) 1.05631(19) -0.04830(16) 0.0238(10) Uiso 0.5 1 d G . P A -1
H40 H 0.0581 1.0760 -0.1021 0.029 Uiso 0.5 1 calc R U P A -1
C42 C -0.0177(3) 1.12424(17) 0.0223(2) 0.0358(7) Uiso 0.5 1 d G . P A -1
H41 H -0.0172 1.1904 0.0168 0.043 Uiso 0.5 1 calc R U P A -1
C43 C -0.0632(3) 1.0954(2) 0.1010(2) 0.056(2) Uiso 0.5 1 d G . P A -1
H42 H -0.0938 1.1418 0.1493 0.067 Uiso 0.5 1 calc R U P A -1
C44 C -0.0641(3) 0.9986(2) 0.10909(18) 0.0388(8) Uiso 0.5 1 d G . P A -1
H43 H -0.0952 0.9788 0.1629 0.047 Uiso 0.5 1 calc R U P A -1
C45 C -0.0194(3) 0.93064(18) 0.03845(19) 0.0308(11) Uiso 0.5 1 d G . P A -1
H44 H -0.0199 0.8645 0.0440 0.037 Uiso 0.5 1 calc R U P A -1
C46 C 0.0708(4) 0.8876(4) -0.1149(4) 0.0356(11) Uiso 0.5 1 d . . P A -1
H45 H -0.0111 0.8141 -0.1685 0.053 Uiso 0.5 1 calc R U P A -1
H46 H 0.1328 0.8705 -0.0745 0.053 Uiso 0.5 1 calc R U P A -1
H47 H 0.1208 0.9297 -0.1521 0.053 Uiso 0.5 1 calc R U P A -1

loop_
_atom_site_aniso_label
_atom_site_aniso_U_11
_atom_site_aniso_U_22
_atom_site_aniso_U_33
_atom_site_aniso_U_23
_atom_site_aniso_U_13
_atom_site_aniso_U_12
P2 0.01527(17) 0.01644(17) 0.01598(17) 0.00771(13) 0.00583(13) 0.01025(13)
P1 0.01423(17) 0.01367(16) 0.01624(17) 0.00674(13) 0.00561(13) 0.00799(13)
C2 0.0140(6) 0.0150(6) 0.0125(6) 0.0061(5) 0.0058(5) 0.0085(5)
C22 0.0133(6) 0.0134(6) 0.0105(6) 0.0044(5) 0.0035(5) 0.0074(5)
C1 0.0143(6) 0.0157(6) 0.0123(6) 0.0065(5) 0.0062(5) 0.0082(5)
C24 0.0157(6) 0.0121(6) 0.0146(6) 0.0058(5) 0.0065(5) 0.0058(5)
C5 0.0169(6) 0.0181(6) 0.0144(6) 0.0070(5) 0.0072(5) 0.0104(5)
C23 0.0125(6) 0.0137(6) 0.0104(6) 0.0035(5) 0.0038(5) 0.0052(5)
C26 0.0138(6) 0.0151(6) 0.0162(6) 0.0072(5) 0.0070(5) 0.0080(5)
C19 0.0147(6) 0.0127(6) 0.0188(6) 0.0068(5) 0.0052(5) 0.0073(5)
C25 0.0156(6) 0.0129(6) 0.0141(6) 0.0058(5) 0.0061(5) 0.0077(5)
C29 0.0190(7) 0.0165(6) 0.0251(7) 0.0128(5) 0.0117(5) 0.0116(5)
C13 0.0173(6) 0.0172(6) 0.0157(6) 0.0048(5) 0.0029(5) 0.0100(5)
C3 0.0133(6) 0.0149(6) 0.0146(6) 0.0059(5) 0.0060(5) 0.0062(5)
C4 0.0112(6) 0.0189(6) 0.0180(6) 0.0064(5) 0.0056(5) 0.0075(5)
C10 0.0168(6) 0.0167(6) 0.0143(6) 0.0080(5) 0.0081(5) 0.0096(5)
C27 0.0134(6) 0.0115(5) 0.0116(6) 0.0046(5) 0.0041(5) 0.0056(5)
C12 0.0187(7) 0.0167(6) 0.0162(6) 0.0077(5) 0.0078(5) 0.0094(5)
C20 0.0127(6) 0.0098(5) 0.0171(6) 0.0055(5) 0.0055(5) 0.0062(5)
C15 0.0145(6) 0.0105(5) 0.0195(6) 0.0065(5) 0.0070(5) 0.0072(5)
C14 0.0117(6) 0.0136(6) 0.0200(7) 0.0043(5) 0.0040(5) 0.0064(5)
C11 0.0128(6) 0.0107(5) 0.0166(6) 0.0051(5) 0.0058(5) 0.0064(5)
C6 0.0189(7) 0.0231(7) 0.0220(7) 0.0093(6) 0.0087(5) 0.0140(6)
C18 0.0222(7) 0.0163(6) 0.0160(6) 0.0081(5) 0.0056(5) 0.0105(5)
C16 0.0143(6) 0.0161(6) 0.0257(7) 0.0109(5) 0.0096(5) 0.0072(5)
C9 0.0200(7) 0.0176(6) 0.0238(7) 0.0103(6) 0.0120(6) 0.0099(5)
C17 0.0248(7) 0.0206(7) 0.0217(7) 0.0135(6) 0.0134(6) 0.0121(6)
C30 0.0141(6) 0.0134(6) 0.0191(6) 0.0084(5) 0.0075(5) 0.0075(5)
C28 0.0120(6) 0.0148(6) 0.0170(6) 0.0050(5) 0.0060(5) 0.0048(5)
C39 0.0141(6) 0.0148(6) 0.0231(7) 0.0059(5) 0.0062(5) 0.0054(5)
C37 0.0219(7) 0.0182(6) 0.0274(7) 0.0140(6) 0.0153(6) 0.0112(6)
C32 0.0187(7) 0.0214(7) 0.0189(7) 0.0092(6) 0.0093(5) 0.0080(5)
C21 0.0147(6) 0.0163(6) 0.0255(7) 0.0087(5) 0.0093(5) 0.0064(5)
C38 0.0214(7) 0.0174(6) 0.0254(7) 0.0136(6) 0.0088(6) 0.0098(5)
C34 0.0342(8) 0.0259(7) 0.0271(7) 0.0175(6) 0.0151(6) 0.0206(6)
C7 0.0295(8) 0.0225(7) 0.0280(7) 0.0129(6) 0.0149(6) 0.0194(6)
C8 0.0285(8) 0.0172(6) 0.0300(8) 0.0124(6) 0.0165(6) 0.0129(6)
C33 0.0151(7) 0.0162(6) 0.0331(8) 0.0059(6) 0.0094(6) 0.0034(5)
C31 0.0128(6) 0.0259(7) 0.0196(7) 0.0076(6) 0.0036(5) 0.0080(5)
C35 0.0546(11) 0.0302(8) 0.0261(8) 0.0112(7) 0.0145(7) 0.0324(8)
C36 0.0256(8) 0.0356(9) 0.0752(13) 0.0397(9) 0.0271(8) 0.0228(7)

loop_
_atom_type_symbol
_atom_type_description
_atom_type_scat_dispersion_real
_atom_type_scat_dispersion_imag
_atom_type_scat_source
C C 0.0033 0.0016 'International Tables Vol C Tables 4.2.6.8 and 6.1.1.4'
H H 0.0000 0.0000 'International Tables Vol C Tables 4.2.6.8 and 6.1.1.4'
P P 0.1023 0.0942 'International Tables Vol C Tables 4.2.6.8 and 6.1.1.4'

loop_
_geom_angle_atom_site_label_1
_geom_angle_atom_site_label_2
_geom_angle_atom_site_label_3
_geom_angle
C22 P2 P1 103.07(4)
C2 P1 P2 98.59(4)
C1 C2 C3 120.18(11)
C1 C2 P1 118.66(9)
C3 C2 P1 120.92(9)
C27 C22 C23 119.08(11)
C27 C22 P2 120.14(9)
C23 C22 P2 120.76(9)
C2 C1 C10 120.59(11)
C2 C1 C11 121.81(11)
C10 C1 C11 117.59(11)
C25 C24 C23 123.46(11)
C4 C5 C6 121.35(12)
C4 C5 C10 119.17(11)
C6 C5 C10 119.48(12)
C24 C23 C22 118.17(11)
C24 C23 C28 116.14(11)
C22 C23 C28 125.68(11)
C25 C26 C27 123.23(12)
C18 C19 C20 120.68(12)
C26 C25 C24 117.32(11)
C26 C25 C29 122.54(11)
C24 C25 C29 120.06(11)
C36 C29 C35 109.05(13)
C36 C29 C34 107.36(12)
C35 C29 C34 109.80(12)
C36 C29 C25 112.48(11)
C35 C29 C25 108.15(11)
C34 C29 C25 109.98(10)
C14 C13 C12 120.09(12)
C4 C3 C2 119.05(11)
C4 C3 C21 119.17(11)
C2 C3 C21 121.77(11)
C3 C4 C5 122.31(12)
C5 C10 C9 118.50(11)
C5 C10 C1 118.66(11)
C9 C10 C1 122.82(12)
C26 C27 C22 118.26(11)
C26 C27 C30 115.63(11)
C22 C27 C30 126.10(11)
C11 C12 C13 121.44(12)
C19 C20 C15 118.70(11)
C19 C20 C11 122.04(11)
C15 C20 C11 119.24(11)
C16 C15 C14 121.90(12)
C16 C15 C20 118.98(12)
C14 C15 C20 119.09(11)
C13 C14 C15 120.74(12)
C12 C11 C20 119.28(11)
C12 C11 C1 119.89(11)
C20 C11 C1 120.75(11)
C7 C6 C5 120.46(13)
C19 C18 C17 120.51(12)
C17 C16 C15 120.85(12)
C8 C9 C10 120.71(13)
C16 C17 C18 120.25(12)
C38 C30 C39 110.26(11)
C38 C30 C37 104.90(11)
C39 C30 C37 106.86(11)
C38 C30 C27 113.05(10)
C39 C30 C27 110.01(10)
C37 C30 C27 111.50(10)
C31 C28 C32 111.01(11)
C31 C28 C33 104.80(11)
C32 C28 C33 106.48(11)
C31 C28 C23 112.82(10)
C32 C28 C23 109.86(10)
C33 C28 C23 111.61(10)
C6 C7 C8 120.33(12)
C9 C8 C7 120.48(13)
C41 C40 C45 120.0
C41 C40 C46 120.0(2)
C45 C40 C46 119.9(2)
C42 C41 C40 120.0
C43 C42 C41 120.0
C42 C43 C44 120.0
C45 C44 C43 120.0
C44 C45 C40 120.0

loop_
_geom_bond_atom_site_label_1
_geom_bond_atom_site_label_2
_geom_bond_distance
P2 C22 1.8565(13)
P2 P1 2.0323(6)
P1 C2 1.8523(13)
C2 C1 1.3857(17)
C2 C3 1.4347(17)
C22 C27 1.4263(17)
C22 C23 1.4359(17)
C1 C10 1.4343(17)
C1 C11 1.4952(17)
C24 C25 1.3888(17)
C24 C23 1.3923(17)
C5 C4 1.4130(18)
C5 C6 1.4176(18)
C5 C10 1.4191(18)
C23 C28 1.5551(17)
C26 C25 1.3828(17)
C26 C27 1.4029(17)
C19 C18 1.3682(18)
C19 C20 1.4205(18)
C25 C29 1.5341(17)
C29 C36 1.527(2)
C29 C35 1.529(2)
C29 C34 1.5318(18)
C13 C14 1.3685(18)
C13 C12 1.4094(19)
C3 C4 1.3682(17)
C3 C21 1.5074(17)
C10 C9 1.4204(18)
C27 C30 1.5555(16)
C12 C11 1.3746(18)
C20 C15 1.4235(17)
C20 C11 1.4320(17)
C15 C16 1.4181(18)
C15 C14 1.4181(18)
C6 C7 1.368(2)
C18 C17 1.4106(19)
C16 C17 1.365(2)
C9 C8 1.3703(19)
C30 C38 1.5354(18)
C30 C39 1.5377(18)
C30 C37 1.5448(17)
C28 C31 1.5382(18)
C28 C32 1.5387(18)
C28 C33 1.5433(18)
C7 C8 1.409(2)
C40 C41 1.3900
C40 C45 1.3900
C40 C46 1.449(5)
C41 C42 1.3900
C42 C43 1.3900
C43 C44 1.3900
C44 C45 1.3900

loop_
_geom_torsion_atom_site_label_1
_geom_torsion_atom_site_label_2
_geom_torsion_atom_site_label_3
_geom_torsion_atom_site_label_4
_geom_torsion
P2 P1 C2 C1 -105.02(10)
P2 P1 C2 C3 80.54(10)
P1 P2 C22 C27 -89.96(10)
P1 P2 C22 C23 91.36(10)
C3 C2 C1 C10 -1.31(18)
P1 C2 C1 C10 -175.79(9)
C3 C2 C1 C11 177.43(11)
P1 C2 C1 C11 2.95(16)
C25 C24 C23 C22 -1.34(18)
C25 C24 C23 C28 179.79(11)
C27 C22 C23 C24 6.79(17)
P2 C22 C23 C24 -174.51(9)
C27 C22 C23 C28 -174.45(11)
P2 C22 C23 C28 4.24(17)
C27 C26 C25 C24 2.92(19)
C27 C26 C25 C29 179.80(12)
C23 C24 C25 C26 -3.50(19)
C23 C24 C25 C29 179.54(11)
C26 C25 C29 C36 14.08(18)
C24 C25 C29 C36 -169.12(13)
C26 C25 C29 C35 -106.41(15)
C24 C25 C29 C35 70.39(15)
C26 C25 C29 C34 133.69(13)
C24 C25 C29 C34 -49.51(16)
C1 C2 C3 C4 1.46(18)
P1 C2 C3 C4 175.81(10)
C1 C2 C3 C21 -178.64(11)
P1 C2 C3 C21 -4.28(17)
C2 C3 C4 C5 -0.08(19)
C21 C3 C4 C5 -179.99(12)
C6 C5 C4 C3 179.08(12)
C10 C5 C4 C3 -1.41(19)
C4 C5 C10 C9 -177.60(12)
C6 C5 C10 C9 1.92(18)
C4 C5 C10 C1 1.53(18)
C6 C5 C10 C1 -178.95(12)
C2 C1 C10 C5 -0.19(18)
C11 C1 C10 C5 -178.99(11)
C2 C1 C10 C9 178.89(12)
C11 C1 C10 C9 0.10(18)
C25 C26 C27 C22 2.47(19)
C25 C26 C27 C30 -178.66(11)
C23 C22 C27 C26 -7.32(17)
P2 C22 C27 C26 173.97(9)
C23 C22 C27 C30 173.94(11)
P2 C22 C27 C30 -4.77(17)
C14 C13 C12 C11 1.51(19)
C18 C19 C20 C15 0.67(17)
C18 C19 C20 C11 -178.18(11)
C19 C20 C15 C16 0.90(17)
C11 C20 C15 C16 179.79(11)
C19 C20 C15 C14 -177.18(11)
C11 C20 C15 C14 1.70(17)
C12 C13 C14 C15 -3.10(19)
C16 C15 C14 C13 -176.55(12)
C20 C15 C14 C13 1.47(18)
C13 C12 C11 C20 1.69(18)
C13 C12 C11 C1 -174.99(11)
C19 C20 C11 C12 175.60(11)
C15 C20 C11 C12 -3.25(17)
C19 C20 C11 C1 -7.75(17)
C15 C20 C11 C1 173.40(11)
C2 C1 C11 C12 -79.21(16)
C10 C1 C11 C12 99.57(14)
C2 C1 C11 C20 104.17(14)
C10 C1 C11 C20 -77.06(15)
C4 C5 C6 C7 178.69(13)
C10 C5 C6 C7 -0.8(2)
C20 C19 C18 C17 -1.41(18)
C14 C15 C16 C17 176.23(12)
C20 C15 C16 C17 -1.79(18)
C5 C10 C9 C8 -1.41(19)
C1 C10 C9 C8 179.50(12)
C15 C16 C17 C18 1.1(2)
C19 C18 C17 C16 0.52(19)
C26 C27 C30 C38 139.59(12)
C22 C27 C30 C38 -41.64(17)
C26 C27 C30 C39 -96.68(13)
C22 C27 C30 C39 82.09(15)
C26 C27 C30 C37 21.70(15)
C22 C27 C30 C37 -159.54(12)
C24 C23 C28 C31 -138.70(12)
C22 C23 C28 C31 42.53(16)
C24 C23 C28 C32 96.87(13)
C22 C23 C28 C32 -81.91(15)
C24 C23 C28 C33 -21.01(16)
C22 C23 C28 C33 160.22(12)
C5 C6 C7 C8 -0.8(2)
C10 C9 C8 C7 -0.2(2)
C6 C7 C8 C9 1.4(2)
C45 C40 C41 C42 0.0
C46 C40 C41 C42 179.1(3)
C40 C41 C42 C43 0.0
C41 C42 C43 C44 0.0
C42 C43 C44 C45 0.0
C43 C44 C45 C40 0.0
C41 C40 C45 C44 0.0
C46 C40 C45 C44 -179.1(3)
